data_2004323
loop_
_publ_author_name
'Gainsford, G. J.'
'Meinhold, R. H.'
'Woolhouse, A. D.'

_publ_section_title
;
 Styrylboronic Acid
;
_journal_issue 12
_journal_name_full 'Acta Crystallographica Section C'
_journal_page_first 2694
_journal_page_last 2696
_journal_paper_doi 10.1107/S010827019500919X
_journal_volume 51
_journal_year 1995
_chemical_formula_sum 'C8 H9 B O2'
_chemical_formula_weight 148.0
_space_group_IT_number 14
_symmetry_cell_setting monoclinic
_symmetry_space_group_name_Hall '-P 2ybc'
_symmetry_space_group_name_H-M 'P 1 21/c 1'
_atom_type_scat_source IntTabIV
_cell_angle_alpha 90
_cell_angle_beta 100.11(6)
_cell_angle_gamma 90
_cell_formula_units_Z 4
_cell_length_a 19.362(16)
_cell_length_b 5.128(6)
_cell_length_c 8.159(6)
_cell_measurement_reflns_used 21
_cell_measurement_temperature 193
_cell_measurement_theta_max 18.0
_cell_measurement_theta_min 2.0
_cell_volume 797.5(13)
_computing_cell_refinement 'Nicolet Siemens R3m'
_computing_data_collection 'Nicolet Siemens R3m (Siemens, 1983)'
_computing_data_reduction 'Nicolet Siemens R3m'
_computing_molecular_graphics 'ORTEPII (Johnson, 1976)'
_computing_structure_refinement 'NRCVAX (Larson et al., 1991)'
_computing_structure_solution 'SHELXS86 (Sheldrick, 1985)'
_diffrn_measurement_device 'Nicolet R3m four-circle'
_diffrn_measurement_method '\w scans'
_diffrn_radiation_type MoK\a
_diffrn_radiation_wavelength 0.71073
_diffrn_reflns_av_R_equivalents 0.065
_diffrn_reflns_limit_h_max 22
_diffrn_reflns_limit_h_min -22
_diffrn_reflns_limit_k_max 5
_diffrn_reflns_limit_k_min 0
_diffrn_reflns_limit_l_max 9
_diffrn_reflns_limit_l_min 0
_diffrn_reflns_number 1543
_diffrn_reflns_theta_max 24
_diffrn_standards_decay_% 2
_diffrn_standards_interval_count 97
_diffrn_standards_number 3
_exptl_absorpt_coefficient_mu 0.09
_exptl_absorpt_correction_type none
_exptl_crystal_colour colourless
_exptl_crystal_density_diffrn 1.232
_exptl_crystal_density_method none
_exptl_crystal_description plate
_exptl_crystal_size_max 0.52
_exptl_crystal_size_mid 0.20
_exptl_crystal_size_min 0.03
_refine_diff_density_max 0.19
_refine_diff_density_min -0.24
_refine_ls_extinction_method none
_refine_ls_goodness_of_fit_obs 1.36
_refine_ls_number_parameters 99
_refine_ls_number_reflns 317
_refine_ls_R_factor_obs 0.055
_refine_ls_shift/esd_max 0.03
_refine_ls_structure_factor_coef F
_refine_ls_weighting_details 'w = 1/[\s^2^(F)+0.0006F^2^]'
_refine_ls_weighting_scheme calc
_refine_ls_wR_factor_obs 0.055
_reflns_number_observed 317
_reflns_number_total 1238
_reflns_observed_criterion I>2.5\s(I)
_cod_data_source_file ta1036.cif
_cod_data_source_block ta1036a
_cod_depositor_comments
;

  Adding _atom_site_type_symbol tag to prevent confusion between Ho and H
  atoms.

  Andrius Merkys
  2013-10-29

The following automatic conversions were performed:

'_refine_ls_weighting_scheme' value ' 1/[\s^2^(F)+0.0006F^2^]' was
changed to 'calc'. New tag '_refine_ls_weighting_details' was
created. The value of the new tag was set to 'w =
1/[\s^2^(F)+0.0006F^2^]'.

Automatic conversion script
Id: cif_fix_values 3143 2015-03-26 13:38:13Z robertas 
;
_cod_original_sg_symbol_H-M 'P 21/c'
_cod_database_code 2004323

loop_
_symmetry_equiv_pos_as_xyz
x,y,z
x,1/2-y,1/2+z
-x,-y,-z
-x,1/2+y,1/2-z

loop_
_atom_site_type_symbol
_atom_site_label
_atom_site_fract_x
_atom_site_fract_y
_atom_site_fract_z
_atom_site_B_iso_or_equiv
O O(1) .0665(5) .2207(17) .4827(13) 4.3(5)
O O(2) .0665(4) -.2267(16) .4443(9) 3.6(4)
C C(1) .1802(4) .004(3) .4226(11) 2.1(2)
C C(2) .2073(4) -.188(2) .3338(12) 2.3(2)
C C(3) .2764(5) -.193(2) .3121(13) 2.9(3)
C C(4) .3229(4) .001(3) .3841(11) 2.6(2)
C C(5) .2961(5) .191(2) .4755(13) 3.2(3)
C C(6) .2267(5) .197(2) .4937(11) 2.6(2)
C C(7) .3977(5) .003(3) .3691(15) 3.4(7)
C C(8) .4281(6) -.163(3) .2906(18) 4.8(7)
B B(1) .1019(6) .002(4) .4514(15) 5.5(8)
H H(2) .176(4) -.343(15) .280(9) .048(11)
H H(3) .292(4) -.318(17) .264(10) .048(11)
H H(5) .323(4) .289(18) .494(10) .048(11)
H H(6) .205(4) .344(15) .549(9) .048(11)
H H(7) .421(4) .170(18) .405(10) .048(11)
H H(8A) .406(4) -.347(18) .242(11) .048(11)
H H(8B) .473(4) -.182(18) .287(10) .048(11)
H HO(1) .076(7) .348(26) .480(19) .091(37)
H HO(2) .028(5) -.273(26) .485(13) .091(37)

loop_
_geom_angle_atom_site_label_1
_geom_angle_atom_site_label_2
_geom_angle_atom_site_label_3
_geom_angle
_geom_angle_publ_flag
B(1) O(1) HO(1) 129(12) no
B(1) O(2) HO(2) 131(8) no
C(2) C(1) C(6) 116.6(8) yes
C(2) C(1) B(1) 122.6(10) yes
C(6) C(1) B(1) 120.7(10) yes
C(1) C(2) C(3) 123.3(9) yes
C(1) C(2) H(2) 120(4) no
C(3) C(2) H(2) 116(4) no
C(2) C(3) C(4) 119.9(9) yes
C(2) C(3) H(3) 120(5) no
C(4) C(3) H(3) 119(5) no
C(3) C(4) C(5) 116.9(8) yes
C(3) C(4) C(7) 122.7(10) yes
C(5) C(4) C(7) 120.4(10) yes
C(6) C(5) H(5) 130(6) no
C(1) C(6) C(5) 120.6(9) yes
C(1) C(6) H(6) 115(4) no
C(5) C(6) H(6) 123(4) no
C(4) C(7) C(8) 125.8(12) yes
C(4) C(7) H(7) 113(5) no
C(8) C(7) H(7) 119(5) no
C(7) C(8) H(8A) 125(5) no
C(7) C(8) H(8B) 130(6) no
H(8A) C(8) H(8B) 103(8) no
O(1) B(1) O(2) 116.9(9) yes
O(1) B(1) C(1) 123.6(13) yes
O(2) B(1) C(1) 119.5(13) yes
C(4) C(5) H(5) 105(6) no

loop_
_geom_bond_atom_site_label_1
_geom_bond_atom_site_label_2
_geom_bond_distance
_geom_bond_publ_flag
O(1) B(1) 1.361(19) yes
O(1) HO(1) .68(13) no
O(2) B(1) 1.356(19) yes
O(2) HO(2) .90(11) no
C(1) C(2) 1.379(15) yes
C(1) C(6) 1.395(14) yes
C(1) B(1) 1.574(13) yes
C(2) C(3) 1.379(13) yes
C(2) H(2) 1.05(8) no
C(3) C(4) 1.401(15) yes
C(4) C(5) 1.383(16) yes
C(4) C(7) 1.475(13) yes
C(5) C(6) 1.378(13) yes
C(5) H(5) .73(9) no
C(6) H(6) 1.00(8) no
C(7) C(8) 1.27(2) yes
C(7) H(7) .99(9) no
C(8) H(8A) 1.08(9) no
C(8) H(8B) .88(7) no
C(3) H(3) .83(9) no

loop_
_geom_torsion_atom_site_label_1
_geom_torsion_atom_site_label_2
_geom_torsion_atom_site_label_3
_geom_torsion_atom_site_label_4
_geom_torsion
_geom_torsion_publ_flag
HO(1) O(1) B(1) O(2) -171(11) no
HO(2) O(2) B(1) O(1) -20(7) no
B(1) C(1) C(2) C(3) -177.9(12) yes
C(2) C(1) B(1) O(1) -155.6(14) yes
C(6) C(1) B(1) O(1) 27.5(6) yes
HO(1) O(1) B(1) C(1) 9(11) no
HO(2) O(2) B(1) C(1) 160(7) no
C(2) C(1) B(1) O(2) 24.1(5) yes
C(6) C(1) B(1) O(2) -152.9(14) yes
